data_4084674
loop_
_publ_author_name
'Song, Li-Cheng'
'Tan, Hao'
'Luo, Fei-Xian'
'Wang, Yong-Xiang'
'Ma, Zhen'
'Niu, Zheng'

_publ_section_title
;
 Synthesis, Structural Characterization, and Catalytic H2Production of
 Ferrocenyl (Fc) Group Containing Complexes [Ni(PFc2NAr2)2](BF4)2(Ar =
 Ph,p-BrC6H4)
;
_journal_issue 19
_journal_name_full Organometallics
_journal_page_first 5246
_journal_paper_doi 10.1021/om500571n
_journal_volume 33
_journal_year 2014
_chemical_formula_sum 'C72 H68 B2 Br4 F8 Fe4 N4 Ni O0 P4'
_chemical_formula_weight 1888.55
_chemical_name_systematic
; 
 ? 
;
_space_group_IT_number 14
_symmetry_cell_setting monoclinic
_symmetry_space_group_name_Hall '-P 2yn'
_symmetry_space_group_name_H-M 'P 1 21/n 1'
_atom_sites_solution_hydrogens geom
_atom_sites_solution_primary direct
_atom_sites_solution_secondary difmap
_audit_creation_method SHELXL-97
_cell_angle_alpha 90.00
_cell_angle_beta 101.075(6)
_cell_angle_gamma 90.00
_cell_formula_units_Z 4
_cell_length_a 15.496(8)
_cell_length_b 18.519(9)
_cell_length_c 27.166(14)
_cell_measurement_temperature 113(2)
_cell_volume 7651(7)
_computing_cell_refinement CrystalClear
_computing_data_collection CrystalClear
_computing_data_reduction CrystalClear
_computing_molecular_graphics 'Bruker SHELXTL'
_computing_publication_material 'CrystalStructure 3.8'
_computing_structure_refinement 'SHELXL-97 (Sheldrick, 1997)'
_computing_structure_solution 'SHELXS-97 (Sheldrick, 1990)'
_diffrn_ambient_temperature 113(2)
_diffrn_measured_fraction_theta_full 0.991
_diffrn_measured_fraction_theta_max 0.991
_diffrn_measurement_device_type 'Rigaku Saturn CCD area detector'
_diffrn_measurement_method '\w and \f scans'
_diffrn_radiation_monochromator multilayer
_diffrn_radiation_source 'rotating anode'
_diffrn_radiation_type MoK\a
_diffrn_radiation_wavelength 0.71073
_diffrn_reflns_av_R_equivalents 0.0746
_diffrn_reflns_av_sigmaI/netI 0.0627
_diffrn_reflns_limit_h_max 20
_diffrn_reflns_limit_h_min -20
_diffrn_reflns_limit_k_max 24
_diffrn_reflns_limit_k_min -24
_diffrn_reflns_limit_l_max 35
_diffrn_reflns_limit_l_min -35
_diffrn_reflns_number 75470
_diffrn_reflns_theta_full 27.87
_diffrn_reflns_theta_max 27.87
_diffrn_reflns_theta_min 1.79
_exptl_absorpt_coefficient_mu 3.218
_exptl_absorpt_correction_T_max 0.5951
_exptl_absorpt_correction_T_min 0.4770
_exptl_absorpt_correction_type multi-scan
_exptl_absorpt_process_details Crysatlclear
_exptl_crystal_colour red
_exptl_crystal_density_diffrn 1.640
_exptl_crystal_density_method 'not measured'
_exptl_crystal_description block
_exptl_crystal_F_000 3768
_exptl_crystal_size_max 0.27
_exptl_crystal_size_mid 0.21
_exptl_crystal_size_min 0.18
_platon_squeeze_details
;
;
_refine_diff_density_max 2.051
_refine_diff_density_min -0.841
_refine_diff_density_rms 0.144
_refine_ls_extinction_coef 0.00307(16)
_refine_ls_extinction_expression Fc^*^=kFc[1+0.001xFc^2^\l^3^/sin(2\q)]^-1/4^
_refine_ls_extinction_method SHELXL
_refine_ls_goodness_of_fit_ref 1.051
_refine_ls_hydrogen_treatment mixed
_refine_ls_matrix_type full
_refine_ls_number_parameters 976
_refine_ls_number_reflns 18079
_refine_ls_number_restraints 173
_refine_ls_restrained_S_all 1.055
_refine_ls_R_factor_all 0.1148
_refine_ls_R_factor_gt 0.0904
_refine_ls_shift/su_max 0.045
_refine_ls_shift/su_mean 0.001
_refine_ls_structure_factor_coef Fsqd
_refine_ls_weighting_details 'calc w=1/[\s^2^(Fo^2^)+(0.1366P)^2^+14.3295P] where P=(Fo^2^+2Fc^2^)/3'
_refine_ls_weighting_scheme calc
_refine_ls_wR_factor_gt 0.2483
_refine_ls_wR_factor_ref 0.2683
_reflns_number_gt 12851
_reflns_number_total 18079
_reflns_threshold_expression >2sigma(I)
_cod_data_source_file om500571n_si_002.cif
_cod_data_source_block 4
_cod_depositor_comments
;
The following automatic conversions were performed:

'_symmetry_cell_setting' value 'Monoclinic' changed to 'monoclinic'
according to
/usr/data/users/saulius/crontab/automatic-downloads/current/ACS/lib/dictionaries/cif_core.dic
dictionary named 'cif_core.dic' version 2.4.2 from 2011-04-26.

Automatic conversion script
Id: cif_fix_values 2827 2014-09-09 07:05:25Z andrius 
;
_cod_original_sg_symbol_H-M P2(1)/n
_cod_database_code 4084674

loop_
_symmetry_equiv_pos_as_xyz
'x, y, z'
'-x+1/2, y+1/2, -z+1/2'
'-x, -y, -z'
'x-1/2, -y-1/2, z-1/2'

loop_
_atom_site_label
_atom_site_type_symbol
_atom_site_fract_x
_atom_site_fract_y
_atom_site_fract_z
_atom_site_U_iso_or_equiv
_atom_site_adp_type
_atom_site_occupancy
_atom_site_symmetry_multiplicity
_atom_site_calc_flag
_atom_site_refinement_flags
_atom_site_disorder_assembly
_atom_site_disorder_group
Ni1 Ni 0.01724(3) 0.50136(3) 0.245731(18) 0.04466(13) Uani 1 1 d . . .
Br1 Br 0.38122(5) 0.31896(5) 0.01589(2) 0.1102(2) Uani 1 1 d . . .
Br2 Br -0.07547(5) 0.76085(4) 0.38014(2) 0.07827(17) Uani 1 1 d . . .
Br3 Br 0.11518(4) 0.19472(4) 0.12615(2) 0.08192(18) Uani 1 1 d . . .
Br4 Br -0.39233(5) 0.65486(7) 0.46006(3) 0.1503(3) Uani 1 1 d . . .
Fe1 Fe 0.37228(5) 0.44548(5) 0.31717(3) 0.0744(2) Uani 1 1 d . . .
Fe2 Fe 0.05722(4) 0.39334(4) 0.44019(2) 0.05326(17) Uani 1 1 d . . .
Fe3 Fe -0.34158(4) 0.51897(5) 0.16537(3) 0.05998(19) Uani 1 1 d . . .
Fe4 Fe -0.02927(4) 0.62393(5) 0.05534(2) 0.05756(19) Uani 1 1 d . . .
P1 P 0.16553(7) 0.49092(7) 0.26196(4) 0.0502(3) Uani 1 1 d . . .
P2 P -0.00552(7) 0.45801(6) 0.31990(4) 0.0446(3) Uani 1 1 d . . .
P3 P -0.13205(7) 0.50058(7) 0.22585(4) 0.0476(3) Uani 1 1 d . . .
P4 P 0.03939(7) 0.54972(7) 0.17324(4) 0.0466(3) Uani 1 1 d . . .
N1 N 0.1880(2) 0.4703(2) 0.16426(14) 0.0531(10) Uani 1 1 d . . .
N2 N 0.1526(3) 0.6385(2) 0.23898(13) 0.0530(10) Uani 1 1 d . . .
N3 N -0.1003(2) 0.3567(2) 0.25696(12) 0.0486(9) Uani 1 1 d . . .
N4 N -0.1652(2) 0.5275(2) 0.32016(13) 0.0491(9) Uani 1 1 d . . .
C1 C 0.0995(3) 0.4856(3) 0.13913(16) 0.0528(11) Uani 1 1 d . . .
H1A H 0.0663 0.4397 0.1341 0.063 Uiso 1 1 calc R . .
H1B H 0.1012 0.5058 0.1056 0.063 Uiso 1 1 calc R . .
C2 C 0.1894(3) 0.4306(3) 0.21035(17) 0.0567(12) Uani 1 1 d . . .
H2A H 0.2479 0.4080 0.2211 0.068 Uiso 1 1 calc R . .
H2B H 0.1450 0.3915 0.2042 0.068 Uiso 1 1 calc R . .
C3 C 0.2358(3) 0.4335(3) 0.13021(19) 0.0601(13) Uani 1 1 d . . .
C4 C 0.2774(3) 0.4769(3) 0.09868(18) 0.0640(14) Uani 1 1 d . . .
H4A H 0.2751 0.5281 0.0997 0.077 Uiso 1 1 calc R . .
C5 C 0.3224(4) 0.4402(4) 0.06581(19) 0.0782(19) Uani 1 1 d . . .
H5A H 0.3531 0.4677 0.0452 0.094 Uiso 1 1 calc R . .
C6 C 0.3236(4) 0.3671(4) 0.06244(19) 0.0797(18) Uani 1 1 d . . .
C7 C 0.2843(6) 0.3257(4) 0.0940(3) 0.137(3) Uani 1 1 d . . .
H7A H 0.2878 0.2745 0.0933 0.165 Uiso 1 1 calc R . .
C8 C 0.2386(5) 0.3609(4) 0.1275(3) 0.108(2) Uani 1 1 d . . .
H8A H 0.2093 0.3327 0.1485 0.129 Uiso 1 1 calc R . .
C9 C 0.2156(3) 0.5806(3) 0.25606(18) 0.0606(13) Uani 1 1 d . . .
H9A H 0.2509 0.5943 0.2891 0.073 Uiso 1 1 calc R . .
H9B H 0.2563 0.5765 0.2322 0.073 Uiso 1 1 calc R . .
C10 C 0.1143(3) 0.6314(3) 0.18517(16) 0.0541(12) Uani 1 1 d . . .
H10A H 0.1621 0.6265 0.1659 0.065 Uiso 1 1 calc R . .
H10B H 0.0804 0.6754 0.1734 0.065 Uiso 1 1 calc R . .
C11 C 0.0960(3) 0.6631(2) 0.27161(17) 0.0520(11) Uani 1 1 d . . .
C12 C 0.1196(4) 0.6519(3) 0.32348(17) 0.0585(13) Uani 1 1 d . . .
H12A H 0.1701 0.6239 0.3366 0.070 Uiso 1 1 calc R . .
C13 C 0.0705(4) 0.6808(3) 0.35555(18) 0.0623(14) Uani 1 1 d . . .
H13A H 0.0867 0.6730 0.3907 0.075 Uiso 1 1 calc R . .
C14 C -0.0023(4) 0.7213(3) 0.33616(16) 0.0570(12) Uani 1 1 d . . .
C15 C -0.0303(4) 0.7304(3) 0.28544(18) 0.0618(13) Uani 1 1 d . . .
H15A H -0.0835 0.7554 0.2727 0.074 Uiso 1 1 calc R . .
C16 C 0.0219(3) 0.7017(3) 0.25249(17) 0.0574(12) Uani 1 1 d . . .
H16A H 0.0054 0.7092 0.2173 0.069 Uiso 1 1 calc R . .
C17 C 0.2390(3) 0.4527(3) 0.31507(17) 0.0580(13) Uani 1 1 d . . .
C18 C 0.2861(3) 0.4901(3) 0.35843(17) 0.0623(14) Uani 1 1 d . . .
H18A H 0.2807 0.5422 0.3669 0.075 Uiso 1 1 calc R . .
C19 C 0.3434(3) 0.4371(4) 0.3870(2) 0.0840(19) Uani 1 1 d . . .
H19A H 0.3855 0.4471 0.4191 0.101 Uiso 1 1 calc R . .
C20 C 0.3302(4) 0.3693(4) 0.3635(2) 0.0833(18) Uani 1 1 d . . .
H20A H 0.3611 0.3234 0.3756 0.100 Uiso 1 1 calc R . .
C21 C 0.2673(3) 0.3783(3) 0.3183(2) 0.0655(14) Uani 1 1 d . . .
H21A H 0.2458 0.3396 0.2933 0.079 Uiso 1 1 calc R . .
C22 C 0.4466(4) 0.5276(4) 0.2943(2) 0.0843(19) Uani 1 1 d . . .
H22A H 0.4376 0.5806 0.2983 0.101 Uiso 1 1 calc R . .
C23 C 0.4082(3) 0.4847(3) 0.25230(19) 0.0675(14) Uani 1 1 d U . .
H23A H 0.3670 0.5023 0.2217 0.081 Uiso 1 1 calc R . .
C24 C 0.4386(4) 0.4123(5) 0.2613(3) 0.097(2) Uani 1 1 d U . .
H24A H 0.4207 0.3708 0.2380 0.116 Uiso 1 1 calc R . .
C25 C 0.4934(4) 0.4070(6) 0.3089(3) 0.123(3) Uani 1 1 d . . .
H25A H 0.5234 0.3625 0.3246 0.148 Uiso 1 1 calc R . .
C26 C 0.5002(4) 0.4804(7) 0.3305(3) 0.133(4) Uani 1 1 d . . .
H26A H 0.5358 0.4951 0.3636 0.159 Uiso 1 1 calc R . .
C27 C 0.0789(3) 0.4406(3) 0.37406(15) 0.0503(11) Uani 1 1 d . . .
C28 C 0.1059(3) 0.4896(3) 0.41612(15) 0.0503(11) Uani 1 1 d . . .
H28A H 0.0827 0.5393 0.4197 0.060 Uiso 1 1 calc R . .
C29 C 0.1721(3) 0.4529(3) 0.45141(17) 0.0584(13) Uani 1 1 d . . .
H29A H 0.2033 0.4727 0.4843 0.070 Uiso 1 1 calc R . .
C30 C 0.1863(3) 0.3837(3) 0.43178(17) 0.0593(13) Uani 1 1 d . . .
H30A H 0.2290 0.3468 0.4488 0.071 Uiso 1 1 calc R . .
C31 C 0.1279(3) 0.3738(3) 0.38519(15) 0.0517(11) Uani 1 1 d . . .
H31A H 0.1236 0.3301 0.3633 0.062 Uiso 1 1 calc R . .
C32 C -0.0121(4) 0.3004(3) 0.4461(2) 0.0756(17) Uani 1 1 d . . .
H32A H -0.0149 0.2567 0.4242 0.091 Uiso 1 1 calc R . .
C33 C 0.0486(4) 0.3131(3) 0.49105(19) 0.0701(15) Uani 1 1 d . . .
H33A H 0.0977 0.2798 0.5056 0.084 Uiso 1 1 calc R . .
C34 C 0.0321(4) 0.3781(4) 0.51122(18) 0.0711(16) Uani 1 1 d . . .
H34A H 0.0663 0.3996 0.5428 0.085 Uiso 1 1 calc R . .
C35 C -0.0450(3) 0.4115(3) 0.47822(17) 0.0578(12) Uani 1 1 d . . .
H35A H -0.0735 0.4587 0.4832 0.069 Uiso 1 1 calc R . .
C36 C -0.0710(4) 0.3612(3) 0.43862(18) 0.0677(15) Uani 1 1 d . . .
H36A H -0.1212 0.3676 0.4097 0.081 Uiso 1 1 calc R . .
C37 C -0.0677(3) 0.3718(2) 0.30968(15) 0.0461(10) Uani 1 1 d . . .
H37A H -0.0289 0.3317 0.3245 0.055 Uiso 1 1 calc R . .
H37B H -0.1180 0.3739 0.3273 0.055 Uiso 1 1 calc R . .
C38 C -0.1712(3) 0.4075(3) 0.23605(16) 0.0498(11) Uani 1 1 d . . .
H38A H -0.2134 0.4101 0.2591 0.060 Uiso 1 1 calc R . .
H38B H -0.2031 0.3882 0.2036 0.060 Uiso 1 1 calc R . .
C39 C -0.0466(3) 0.3265(3) 0.22666(16) 0.0494(11) Uani 1 1 d . . .
C40 C 0.0239(3) 0.2819(3) 0.24856(18) 0.0634(14) Uani 1 1 d . . .
H40A H 0.0383 0.2765 0.2840 0.076 Uiso 1 1 calc R . .
C41 C 0.0732(4) 0.2452(4) 0.21776(19) 0.0751(17) Uani 1 1 d . . .
H41A H 0.1212 0.2156 0.2327 0.090 Uiso 1 1 calc R . .
C42 C 0.0528(4) 0.2516(3) 0.16693(19) 0.0652(14) Uani 1 1 d . . .
C43 C -0.0130(3) 0.2964(3) 0.14482(17) 0.0588(13) Uani 1 1 d . . .
H43A H -0.0255 0.3018 0.1094 0.071 Uiso 1 1 calc R . .
C44 C -0.0621(3) 0.3346(3) 0.17444(16) 0.0545(12) Uani 1 1 d . . .
H44A H -0.1070 0.3666 0.1588 0.065 Uiso 1 1 calc R . .
C45 C -0.0750(3) 0.5202(3) 0.34847(16) 0.0510(11) Uani 1 1 d . . .
H45A H -0.0772 0.5028 0.3827 0.061 Uiso 1 1 calc R . .
H45B H -0.0470 0.5684 0.3517 0.061 Uiso 1 1 calc R . .
C46 C -0.1693(3) 0.5619(3) 0.27206(16) 0.0513(11) Uani 1 1 d . . .
H46A H -0.1319 0.6056 0.2765 0.062 Uiso 1 1 calc R . .
H46B H -0.2306 0.5773 0.2588 0.062 Uiso 1 1 calc R . .
C47 C -0.2220(3) 0.5597(3) 0.35092(18) 0.0567(12) Uani 1 1 d . . .
C48 C -0.2481(3) 0.5150(4) 0.3885(2) 0.0687(15) Uani 1 1 d . . .
H48A H -0.2302 0.4659 0.3915 0.082 Uiso 1 1 calc R . .
C49 C -0.2984(3) 0.5426(4) 0.4202(2) 0.081(2) Uani 1 1 d . . .
H49A H -0.3141 0.5134 0.4459 0.097 Uiso 1 1 calc R . .
C50 C -0.3261(4) 0.6136(4) 0.4144(2) 0.089(2) Uani 1 1 d . . .
C51 C -0.3077(5) 0.6552(4) 0.3779(3) 0.099(2) Uani 1 1 d . . .
H51A H -0.3295 0.7033 0.3742 0.119 Uiso 1 1 calc R . .
C52 C -0.2556(4) 0.6279(4) 0.3445(2) 0.0804(17) Uani 1 1 d . . .
H52A H -0.2441 0.6571 0.3177 0.097 Uiso 1 1 calc R . .
C53 C -0.2082(3) 0.5274(3) 0.16940(17) 0.0563(12) Uani 1 1 d . . .
C54 C -0.2476(3) 0.4803(3) 0.12873(17) 0.0611(14) Uani 1 1 d . . .
H54A H -0.2327 0.4285 0.1239 0.073 Uiso 1 1 calc R . .
C55 C -0.3104(3) 0.5248(4) 0.09516(19) 0.0702(16) Uani 1 1 d . . .
H55A H -0.3487 0.5080 0.0633 0.084 Uiso 1 1 calc R . .
C56 C -0.3117(3) 0.5951(3) 0.11606(19) 0.0649(14) Uani 1 1 d . . .
H56A H -0.3504 0.6359 0.1013 0.078 Uiso 1 1 calc R . .
C57 C -0.2479(3) 0.5973(3) 0.1620(2) 0.0623(13) Uani 1 1 d . . .
H57A H -0.2342 0.6398 0.1849 0.075 Uiso 1 1 calc R . .
C58 C -0.4008(4) 0.4350(4) 0.1965(2) 0.0747(17) Uani 1 1 d . . .
H58A H -0.3797 0.3839 0.1996 0.090 Uiso 1 1 calc R . .
C59 C -0.3765(3) 0.4901(3) 0.2329(2) 0.0596(13) Uani 1 1 d . . .
H59A H -0.3356 0.4846 0.2659 0.071 Uiso 1 1 calc R . .
C60 C -0.4216(4) 0.5540(4) 0.2141(2) 0.0779(17) Uani 1 1 d . . .
H60A H -0.4183 0.6019 0.2315 0.094 Uiso 1 1 calc R . .
C61 C -0.4720(4) 0.5377(4) 0.1648(2) 0.086(2) Uani 1 1 d . . .
H61A H -0.5100 0.5727 0.1424 0.103 Uiso 1 1 calc R . .
C62 C -0.4604(3) 0.4654(4) 0.1539(2) 0.0792(18) Uani 1 1 d . . .
H62A H -0.4887 0.4391 0.1228 0.095 Uiso 1 1 calc R . .
C63 C -0.0451(3) 0.5780(3) 0.12226(17) 0.0541(12) Uani 1 1 d . . .
C64 C -0.0871(3) 0.6482(3) 0.11523(17) 0.0590(13) Uani 1 1 d . . .
H64A H -0.0742 0.6909 0.1380 0.071 Uiso 1 1 calc R . .
C65 C -0.1522(3) 0.6439(4) 0.06997(19) 0.0693(15) Uani 1 1 d . . .
H65A H -0.1916 0.6844 0.0553 0.083 Uiso 1 1 calc R . .
C66 C -0.1504(3) 0.5753(4) 0.04889(18) 0.0747(18) Uani 1 1 d . . .
H66A H -0.1885 0.5579 0.0172 0.090 Uiso 1 1 calc R . .
C67 C -0.0845(3) 0.5346(3) 0.08094(16) 0.0605(13) Uani 1 1 d . . .
H67A H -0.0682 0.4835 0.0751 0.073 Uiso 1 1 calc R . .
C68 C 0.0474(4) 0.7104(4) 0.0426(2) 0.087(2) Uani 1 1 d . . .
H68A H 0.0558 0.7563 0.0623 0.104 Uiso 1 1 calc R . .
C69 C -0.0193(4) 0.6965(4) -0.0004(2) 0.0733(16) Uani 1 1 d . . .
H69A H -0.0661 0.7313 -0.0158 0.088 Uiso 1 1 calc R . .
C70 C -0.0089(4) 0.6274(4) -0.01714(17) 0.0776(18) Uani 1 1 d . . .
H70A H -0.0468 0.6039 -0.0467 0.093 Uiso 1 1 calc R . .
C71 C 0.0679(3) 0.5943(4) 0.01534(18) 0.0735(17) Uani 1 1 d . . .
H71A H 0.0910 0.5445 0.0121 0.088 Uiso 1 1 calc R . .
C72 C 0.1015(3) 0.6455(5) 0.0525(2) 0.086(2) Uani 1 1 d . . .
H72A H 0.1531 0.6387 0.0804 0.103 Uiso 1 1 calc R . .
B1 B 0.7890(3) 0.8006(2) 0.16349(16) 0.078(2) Uani 1 1 d D . .
F1 F 0.7697(5) 0.7708(4) 0.2084(2) 0.096(2) Uani 0.545(4) 1 d PDU A 1
F2 F 0.8755(3) 0.7844(3) 0.1680(3) 0.0803(18) Uani 0.545(4) 1 d PDU A 1
F3 F 0.7716(4) 0.8728(3) 0.1661(3) 0.0704(18) Uani 0.545(4) 1 d PDU A 1
F4 F 0.7371(4) 0.7692(3) 0.1236(2) 0.0794(19) Uani 0.545(4) 1 d PDU A 1
F1' F 0.8385(5) 0.7535(4) 0.1933(3) 0.088(2) Uani 0.455(4) 1 d PDU A 2
F2' F 0.8370(5) 0.8129(5) 0.1249(3) 0.108(3) Uani 0.455(4) 1 d PDU A 2
F3' F 0.7790(6) 0.8693(3) 0.1796(3) 0.070(2) Uani 0.455(4) 1 d PDU A 2
F4' F 0.7122(4) 0.7715(4) 0.1386(3) 0.075(2) Uani 0.455(4) 1 d PDU A 2
B2 B 0.3444(4) 0.6722(3) 0.1384(2) 0.073(3) Uani 0.633(4) 1 d PD B 3
F6 F 0.2829(4) 0.7241(4) 0.1433(3) 0.116(2) Uani 0.633(4) 1 d PDU B 3
F5 F 0.4258(3) 0.7031(3) 0.1416(2) 0.0712(15) Uani 0.633(4) 1 d PDU B 3
F7 F 0.3244(5) 0.6437(4) 0.0906(2) 0.121(2) Uani 0.633(4) 1 d PDU B 3
F8 F 0.3453(3) 0.6197(3) 0.17444(19) 0.0765(15) Uani 0.633(4) 1 d PDU B 3
B2' B 0.3299(4) 0.6915(4) 0.1442(3) 0.099(6) Uani 0.367(4) 1 d PDU B 4
F5' F 0.4174(5) 0.7060(7) 0.1492(5) 0.079(3) Uani 0.367(4) 1 d PDU B 4
F6' F 0.2991(6) 0.7270(5) 0.1813(3) 0.084(3) Uani 0.367(4) 1 d PDU B 4
F7' F 0.2713(7) 0.7213(6) 0.1052(4) 0.100(3) Uani 0.367(4) 1 d PDU B 4
F8' F 0.3044(8) 0.6222(4) 0.1506(5) 0.107(3) Uani 0.367(4) 1 d PDU B 4

loop_
_atom_site_aniso_label
_atom_site_aniso_U_11
_atom_site_aniso_U_22
_atom_site_aniso_U_33
_atom_site_aniso_U_23
_atom_site_aniso_U_13
_atom_site_aniso_U_12
Ni1 0.0388(2) 0.0606(3) 0.0334(2) 0.0018(2) 0.00396(19) 0.0011(2)
Br1 0.0950(3) 0.1816(6) 0.0575(3) 0.0110(3) 0.0240(3) 0.0764(4)
Br2 0.0981(4) 0.0948(4) 0.0460(2) -0.0023(2) 0.0241(2) 0.0075(3)
Br3 0.0833(3) 0.1108(4) 0.0522(3) -0.0127(3) 0.0142(2) 0.0271(3)
Br4 0.1140(4) 0.2737(10) 0.0648(4) -0.0119(5) 0.0208(3) 0.1112(5)
Fe1 0.0385(3) 0.1231(6) 0.0605(4) 0.0319(4) 0.0068(3) -0.0021(4)
Fe2 0.0515(3) 0.0749(4) 0.0338(3) 0.0029(3) 0.0092(2) -0.0044(3)
Fe3 0.0414(3) 0.0857(5) 0.0517(3) 0.0131(3) 0.0063(3) -0.0031(3)
Fe4 0.0478(3) 0.0921(5) 0.0323(3) 0.0056(3) 0.0065(2) 0.0026(3)
P1 0.0397(5) 0.0694(7) 0.0401(5) 0.0080(5) 0.0041(4) -0.0009(5)
P2 0.0400(5) 0.0624(6) 0.0309(4) -0.0020(4) 0.0054(4) -0.0010(4)
P3 0.0415(5) 0.0635(6) 0.0378(5) 0.0024(4) 0.0072(4) -0.0019(5)
P4 0.0420(5) 0.0655(7) 0.0323(4) 0.0023(4) 0.0074(4) 0.0041(5)
N1 0.0444(17) 0.066(2) 0.0494(19) 0.0022(17) 0.0097(15) 0.0068(17)
N2 0.057(2) 0.064(2) 0.0365(16) 0.0004(16) 0.0053(15) -0.0002(18)
N3 0.0481(17) 0.062(2) 0.0352(16) -0.0025(15) 0.0063(14) -0.0052(16)
N4 0.0398(16) 0.067(2) 0.0404(17) -0.0078(16) 0.0062(13) 0.0027(16)
C1 0.054(2) 0.064(3) 0.040(2) 0.0001(18) 0.0095(17) 0.008(2)
C2 0.050(2) 0.068(3) 0.052(2) 0.004(2) 0.0088(19) 0.004(2)
C3 0.046(2) 0.076(3) 0.060(3) 0.003(2) 0.0162(19) 0.010(2)
C4 0.054(2) 0.089(3) 0.049(2) -0.010(2) 0.010(2) 0.003(2)
C5 0.051(2) 0.137(5) 0.046(2) -0.005(3) 0.009(2) -0.009(3)
C6 0.070(3) 0.128(5) 0.041(2) 0.004(3) 0.011(2) 0.038(3)
C7 0.232(7) 0.103(5) 0.109(4) 0.027(3) 0.115(4) 0.067(5)
C8 0.139(4) 0.073(4) 0.137(5) 0.026(3) 0.091(4) 0.039(3)
C9 0.042(2) 0.094(4) 0.045(2) 0.002(2) 0.0053(18) -0.008(2)
C10 0.060(2) 0.060(3) 0.039(2) 0.0031(18) 0.0000(18) -0.001(2)
C11 0.055(2) 0.054(2) 0.046(2) 0.0031(18) 0.0091(18) -0.0150(19)
C12 0.068(3) 0.062(3) 0.042(2) 0.000(2) 0.001(2) 0.001(2)
C13 0.074(3) 0.072(3) 0.039(2) 0.000(2) 0.003(2) 0.003(3)
C14 0.077(3) 0.059(3) 0.0363(19) -0.0006(18) 0.0135(19) -0.006(2)
C15 0.066(3) 0.073(3) 0.045(2) -0.005(2) 0.008(2) -0.002(2)
C16 0.073(3) 0.062(3) 0.038(2) -0.0067(19) 0.0110(19) -0.009(2)
C17 0.0344(18) 0.095(3) 0.047(2) 0.017(2) 0.0128(16) 0.005(2)
C18 0.0337(18) 0.102(4) 0.048(2) 0.019(2) 0.0007(17) -0.004(2)
C19 0.047(2) 0.144(5) 0.057(3) 0.041(3) 0.000(2) 0.003(3)
C20 0.055(3) 0.113(4) 0.083(3) 0.044(3) 0.017(2) 0.015(3)
C21 0.047(2) 0.088(3) 0.061(3) 0.020(2) 0.011(2) 0.003(2)
C22 0.073(3) 0.114(5) 0.069(3) 0.006(3) 0.018(3) -0.028(3)
C23 0.055(2) 0.097(4) 0.055(2) 0.017(2) 0.023(2) 0.003(2)
C24 0.063(3) 0.141(6) 0.094(4) 0.037(4) 0.035(3) 0.012(4)
C25 0.051(3) 0.207(8) 0.116(5) 0.079(5) 0.024(3) 0.033(4)
C26 0.046(3) 0.268(11) 0.082(4) 0.054(6) 0.006(3) -0.019(5)
C27 0.0400(18) 0.077(3) 0.0342(18) 0.0006(18) 0.0077(15) -0.0018(19)
C28 0.049(2) 0.067(3) 0.0353(18) -0.0072(17) 0.0096(16) -0.0094(19)
C29 0.050(2) 0.087(3) 0.038(2) 0.005(2) 0.0080(17) -0.008(2)
C30 0.044(2) 0.092(3) 0.042(2) 0.013(2) 0.0105(17) 0.011(2)
C31 0.0436(19) 0.075(3) 0.0387(19) 0.0090(19) 0.0137(16) 0.0071(19)
C32 0.112(4) 0.063(3) 0.058(3) 0.011(2) 0.029(3) -0.008(3)
C33 0.086(3) 0.078(3) 0.050(2) 0.012(2) 0.023(2) -0.005(3)
C34 0.076(3) 0.102(4) 0.038(2) 0.004(2) 0.018(2) -0.005(3)
C35 0.062(2) 0.071(3) 0.046(2) 0.003(2) 0.0260(18) -0.005(2)
C36 0.069(3) 0.097(4) 0.040(2) 0.003(2) 0.017(2) -0.018(3)
C37 0.0416(18) 0.057(2) 0.0383(19) 0.0023(17) 0.0049(15) -0.0011(17)
C38 0.046(2) 0.063(3) 0.0390(19) 0.0032(18) 0.0048(16) -0.0038(19)
C39 0.051(2) 0.058(2) 0.0379(19) -0.0064(17) 0.0065(17) -0.0008(19)
C40 0.063(3) 0.082(3) 0.042(2) 0.004(2) 0.001(2) 0.015(2)
C41 0.068(3) 0.111(4) 0.046(2) -0.001(3) 0.011(2) 0.028(3)
C42 0.065(3) 0.077(3) 0.051(3) -0.010(2) 0.008(2) 0.003(2)
C43 0.069(3) 0.066(3) 0.041(2) -0.003(2) 0.010(2) -0.002(2)
C44 0.054(2) 0.069(3) 0.041(2) 0.0026(19) 0.0103(18) 0.004(2)
C45 0.0428(19) 0.066(3) 0.044(2) -0.0033(19) 0.0064(17) -0.0009(19)
C46 0.048(2) 0.057(2) 0.049(2) 0.0029(19) 0.0086(18) 0.0060(19)
C47 0.043(2) 0.076(3) 0.050(2) -0.008(2) 0.0065(18) 0.006(2)
C48 0.051(2) 0.097(4) 0.058(3) -0.006(3) 0.012(2) -0.012(3)
C49 0.038(2) 0.157(6) 0.048(2) -0.016(3) 0.0090(19) -0.009(3)
C50 0.066(3) 0.145(6) 0.055(3) -0.019(3) 0.009(2) 0.033(3)
C51 0.101(4) 0.124(5) 0.076(4) -0.004(4) 0.024(3) 0.056(4)
C52 0.091(4) 0.087(4) 0.067(3) -0.003(3) 0.025(3) 0.032(3)
C53 0.0381(19) 0.082(3) 0.047(2) 0.012(2) 0.0031(17) -0.003(2)
C54 0.050(2) 0.093(4) 0.037(2) 0.005(2) 0.0016(18) -0.003(2)
C55 0.043(2) 0.121(5) 0.045(2) 0.003(3) 0.0072(19) -0.009(3)
C56 0.050(2) 0.091(4) 0.053(2) 0.018(2) 0.007(2) -0.004(2)
C57 0.049(2) 0.073(3) 0.065(3) 0.017(2) 0.009(2) 0.004(2)
C58 0.063(3) 0.097(4) 0.059(3) 0.008(3) 0.000(2) -0.023(3)
C59 0.048(2) 0.069(3) 0.064(3) 0.008(2) 0.017(2) -0.003(2)
C60 0.063(3) 0.098(4) 0.082(3) 0.002(3) 0.035(2) 0.003(3)
C61 0.051(3) 0.136(5) 0.074(3) 0.038(3) 0.017(2) 0.016(3)
C62 0.047(2) 0.120(5) 0.067(3) 0.017(3) 0.000(2) -0.023(3)
C63 0.0432(19) 0.071(3) 0.049(2) 0.009(2) 0.0130(17) 0.005(2)
C64 0.056(2) 0.075(3) 0.046(2) 0.004(2) 0.0107(19) 0.017(2)
C65 0.054(2) 0.105(4) 0.048(2) 0.017(3) 0.009(2) 0.015(3)
C66 0.044(2) 0.141(5) 0.037(2) 0.014(3) 0.0040(18) 0.003(3)
C67 0.052(2) 0.095(4) 0.0338(19) 0.006(2) 0.0079(17) 0.009(2)
C68 0.072(3) 0.132(5) 0.057(3) -0.002(3) 0.015(3) -0.040(3)
C69 0.076(3) 0.091(4) 0.053(3) 0.005(3) 0.013(2) -0.018(3)
C70 0.077(3) 0.132(5) 0.0266(19) 0.009(2) 0.015(2) -0.011(3)
C71 0.058(3) 0.127(5) 0.039(2) 0.006(3) 0.0166(19) 0.008(3)
C72 0.045(2) 0.161(6) 0.053(3) 0.010(3) 0.010(2) -0.017(3)
B1 0.052(3) 0.081(4) 0.097(5) -0.008(4) 0.005(3) 0.016(3)
F1 0.088(4) 0.097(4) 0.103(4) 0.009(3) 0.016(3) 0.013(3)
F2 0.069(3) 0.079(3) 0.086(3) -0.008(3) -0.001(3) 0.015(3)
F3 0.066(3) 0.068(3) 0.074(3) -0.002(3) 0.007(3) 0.014(3)
F4 0.084(4) 0.079(3) 0.066(3) -0.012(3) -0.006(3) 0.011(3)
F1' 0.078(4) 0.106(4) 0.077(4) 0.001(3) 0.009(3) 0.008(4)
F2' 0.110(5) 0.106(5) 0.106(5) -0.014(4) 0.019(4) 0.004(4)
F3' 0.073(4) 0.077(4) 0.066(4) -0.010(3) 0.025(3) 0.011(3)
F4' 0.050(3) 0.088(4) 0.076(4) -0.002(3) -0.010(3) 0.000(3)
B2 0.054(5) 0.045(4) 0.119(9) 0.020(5) 0.011(5) -0.002(4)
F6 0.101(4) 0.107(4) 0.146(5) 0.002(4) 0.039(4) 0.007(3)
F5 0.065(2) 0.080(3) 0.071(3) -0.003(2) 0.020(2) -0.011(2)
F7 0.132(4) 0.120(4) 0.092(4) 0.019(3) -0.025(3) -0.042(4)
F8 0.067(3) 0.087(3) 0.079(3) 0.018(2) 0.024(2) -0.010(2)
B2' 0.100(8) 0.096(8) 0.103(8) 0.008(6) 0.020(6) 0.004(7)
F5' 0.078(5) 0.080(5) 0.076(5) -0.013(4) 0.007(4) 0.000(4)
F6' 0.065(4) 0.084(5) 0.099(5) -0.021(4) 0.002(4) 0.007(4)
F7' 0.088(5) 0.097(5) 0.105(6) 0.007(5) -0.004(5) -0.003(4)
F8' 0.106(6) 0.100(5) 0.116(6) 0.000(5) 0.024(5) 0.008(5)

loop_
_atom_type_symbol
_atom_type_description
_atom_type_scat_dispersion_real
_atom_type_scat_dispersion_imag
_atom_type_scat_source
C C 0.0033 0.0016 'International Tables Vol C Tables 4.2.6.8 and 6.1.1.4'
H H 0.0000 0.0000 'International Tables Vol C Tables 4.2.6.8 and 6.1.1.4'
B B 0.0013 0.0007 'International Tables Vol C Tables 4.2.6.8 and 6.1.1.4'
N N 0.0061 0.0033 'International Tables Vol C Tables 4.2.6.8 and 6.1.1.4'
O O 0.0106 0.0060 'International Tables Vol C Tables 4.2.6.8 and 6.1.1.4'
F F 0.0171 0.0103 'International Tables Vol C Tables 4.2.6.8 and 6.1.1.4'
P P 0.1023 0.0942 'International Tables Vol C Tables 4.2.6.8 and 6.1.1.4'
Br Br -0.2901 2.4595 'International Tables Vol C Tables 4.2.6.8 and 6.1.1.4'
Fe Fe 0.3463 0.8444 'International Tables Vol C Tables 4.2.6.8 and 6.1.1.4'
Ni Ni 0.3393 1.1124 'International Tables Vol C Tables 4.2.6.8 and 6.1.1.4'

loop_
_geom_angle_atom_site_label_1
_geom_angle_atom_site_label_2
_geom_angle_atom_site_label_3
_geom_angle
P4 Ni1 P2 177.36(5)
P4 Ni1 P1 83.37(5)
P2 Ni1 P1 97.04(5)
P4 Ni1 P3 96.55(5)
P2 Ni1 P3 83.31(5)
P1 Ni1 P3 174.20(5)
C19 Fe1 C26 103.8(3)
C19 Fe1 C21 67.9(2)
C26 Fe1 C21 158.6(3)
C19 Fe1 C17 68.43(19)
C26 Fe1 C17 156.2(4)
C21 Fe1 C17 41.1(2)
C19 Fe1 C25 116.3(3)
C26 Fe1 C25 42.1(4)
C21 Fe1 C25 122.2(3)
C17 Fe1 C25 161.7(3)
C19 Fe1 C18 41.2(2)
C26 Fe1 C18 118.7(3)
C21 Fe1 C18 68.8(2)
C17 Fe1 C18 40.72(19)
C25 Fe1 C18 153.1(3)
C19 Fe1 C22 124.7(3)
C26 Fe1 C22 41.2(3)
C21 Fe1 C22 159.4(2)
C17 Fe1 C22 123.7(3)
C25 Fe1 C22 69.6(3)
C18 Fe1 C22 108.8(3)
C19 Fe1 C20 39.9(3)
C26 Fe1 C20 120.9(3)
C21 Fe1 C20 40.3(2)
C17 Fe1 C20 68.3(2)
C25 Fe1 C20 103.3(3)
C18 Fe1 C20 68.5(3)
C22 Fe1 C20 159.5(2)
C19 Fe1 C23 163.5(3)
C26 Fe1 C23 68.4(3)
C21 Fe1 C23 124.5(2)
C17 Fe1 C23 112.61(19)
C25 Fe1 C23 68.3(3)
C18 Fe1 C23 128.7(2)
C22 Fe1 C23 40.1(2)
C20 Fe1 C23 156.5(3)
C19 Fe1 C24 152.1(3)
C26 Fe1 C24 68.0(3)
C21 Fe1 C24 109.6(3)
C17 Fe1 C24 129.2(2)
C25 Fe1 C24 39.8(3)
C18 Fe1 C24 166.2(2)
C22 Fe1 C24 67.5(3)
C20 Fe1 C24 119.9(3)
C23 Fe1 C24 40.1(3)
C31 Fe2 C33 118.5(2)
C31 Fe2 C32 105.7(2)
C33 Fe2 C32 40.2(2)
C31 Fe2 C34 152.0(2)
C33 Fe2 C34 38.9(2)
C32 Fe2 C34 67.4(2)
C31 Fe2 C30 40.37(17)
C33 Fe2 C30 101.6(2)
C32 Fe2 C30 118.0(3)
C34 Fe2 C30 117.0(2)
C31 Fe2 C29 68.60(19)
C33 Fe2 C29 117.0(2)
C32 Fe2 C29 152.3(2)
C34 Fe2 C29 104.3(2)
C30 Fe2 C29 40.3(2)
C31 Fe2 C36 125.55(19)
C33 Fe2 C36 67.6(2)
C32 Fe2 C36 40.9(3)
C34 Fe2 C36 68.0(2)
C30 Fe2 C36 157.1(2)
C29 Fe2 C36 162.6(2)
C31 Fe2 C35 163.17(17)
C33 Fe2 C35 68.1(2)
C32 Fe2 C35 68.6(2)
C34 Fe2 C35 42.0(2)
C30 Fe2 C35 156.42(18)
C29 Fe2 C35 123.9(2)
C36 Fe2 C35 40.1(2)
C31 Fe2 C27 41.17(19)
C33 Fe2 C27 158.1(2)
C32 Fe2 C27 126.4(2)
C34 Fe2 C27 163.0(2)
C30 Fe2 C27 67.73(17)
C29 Fe2 C27 68.05(17)
C36 Fe2 C27 114.63(18)
C35 Fe2 C27 128.72(19)
C31 Fe2 C28 69.28(19)
C33 Fe2 C28 154.6(2)
C32 Fe2 C28 165.15(19)
C34 Fe2 C28 123.7(2)
C30 Fe2 C28 67.9(2)
C29 Fe2 C28 40.36(18)
C36 Fe2 C28 130.0(2)
C35 Fe2 C28 111.9(2)
C27 Fe2 C28 40.88(17)
C54 Fe3 C61 148.2(2)
C54 Fe3 C53 41.4(2)
C61 Fe3 C53 165.7(3)
C54 Fe3 C56 69.7(2)
C61 Fe3 C56 103.0(2)
C53 Fe3 C56 68.46(19)
C54 Fe3 C55 41.6(2)
C61 Fe3 C55 113.0(2)
C53 Fe3 C55 68.45(18)
C56 Fe3 C55 40.4(3)
C54 Fe3 C62 117.2(3)
C61 Fe3 C62 39.5(3)
C53 Fe3 C62 154.8(3)
C56 Fe3 C62 122.5(2)
C55 Fe3 C62 104.3(2)
C54 Fe3 C58 110.4(3)
C61 Fe3 C58 67.4(3)
C53 Fe3 C58 123.8(2)
C56 Fe3 C58 162.7(2)
C55 Fe3 C58 128.3(3)
C62 Fe3 C58 41.1(2)
C54 Fe3 C57 69.7(2)
C61 Fe3 C57 125.6(3)
C53 Fe3 C57 40.6(2)
C56 Fe3 C57 40.78(19)
C55 Fe3 C57 68.3(2)
C62 Fe3 C57 161.0(2)
C58 Fe3 C57 156.5(2)
C54 Fe3 C59 132.0(2)
C61 Fe3 C59 68.1(2)
C53 Fe3 C59 113.71(19)
C56 Fe3 C59 151.6(2)
C55 Fe3 C59 167.9(2)
C62 Fe3 C59 68.5(2)
C58 Fe3 C59 40.1(2)
C57 Fe3 C59 121.6(2)
C54 Fe3 C60 170.0(2)
C61 Fe3 C60 41.0(2)
C53 Fe3 C60 131.1(2)
C56 Fe3 C60 115.8(3)
C55 Fe3 C60 147.8(2)
C62 Fe3 C60 67.8(3)
C58 Fe3 C60 67.0(3)
C57 Fe3 C60 108.5(2)
C59 Fe3 C60 39.9(2)
C67 Fe4 C69 151.2(2)
C67 Fe4 C64 68.4(2)
C69 Fe4 C64 123.2(2)
C67 Fe4 C65 67.4(2)
C69 Fe4 C65 103.2(2)
C64 Fe4 C65 40.90(19)
C67 Fe4 C70 120.2(2)
C69 Fe4 C70 39.2(3)
C64 Fe4 C70 157.5(2)
C65 Fe4 C70 120.0(2)
C67 Fe4 C66 40.6(2)
C69 Fe4 C66 114.8(2)
C64 Fe4 C66 68.5(2)
C65 Fe4 C66 39.7(3)
C70 Fe4 C66 103.8(2)
C67 Fe4 C68 167.8(2)
C69 Fe4 C68 40.6(2)
C64 Fe4 C68 108.5(3)
C65 Fe4 C68 118.6(3)
C70 Fe4 C68 67.3(3)
C66 Fe4 C68 150.5(3)
C67 Fe4 C63 40.42(18)
C69 Fe4 C63 163.4(2)
C64 Fe4 C63 41.2(2)
C65 Fe4 C63 68.42(19)
C70 Fe4 C63 157.4(3)
C66 Fe4 C63 68.53(18)
C68 Fe4 C63 129.6(2)
C67 Fe4 C72 129.9(3)
C69 Fe4 C72 68.6(3)
C64 Fe4 C72 124.3(2)
C65 Fe4 C72 156.7(3)
C70 Fe4 C72 68.2(2)
C66 Fe4 C72 163.6(3)
C68 Fe4 C72 41.2(3)
C63 Fe4 C72 113.2(2)
C67 Fe4 C71 110.7(3)
C69 Fe4 C71 68.0(3)
C64 Fe4 C71 159.48(19)
C65 Fe4 C71 159.2(2)
C70 Fe4 C71 41.6(2)
C66 Fe4 C71 125.2(3)
C68 Fe4 C71 67.7(3)
C63 Fe4 C71 124.6(2)
C72 Fe4 C71 39.5(3)
C17 P1 C9 102.1(2)
C17 P1 C2 100.3(2)
C9 P1 C2 108.8(2)
C17 P1 Ni1 130.65(15)
C9 P1 Ni1 109.45(16)
C2 P1 Ni1 104.06(15)
C27 P2 C45 99.1(2)
C27 P2 C37 104.0(2)
C45 P2 C37 105.7(2)
C27 P2 Ni1 125.42(15)
C45 P2 Ni1 110.92(16)
C37 P2 Ni1 109.73(13)
C53 P3 C46 99.6(2)
C53 P3 C38 101.6(2)
C46 P3 C38 108.1(2)
C53 P3 Ni1 131.77(16)
C46 P3 Ni1 105.60(15)
C38 P3 Ni1 108.42(15)
C63 P4 C1 99.4(2)
C63 P4 C10 103.4(2)
C1 P4 C10 104.2(2)
C63 P4 Ni1 125.55(16)
C1 P4 Ni1 110.91(16)
C10 P4 Ni1 111.06(14)
C1 N1 C2 111.4(4)
C1 N1 C3 110.1(4)
C2 N1 C3 112.6(4)
C11 N2 C9 119.1(4)
C11 N2 C10 117.6(4)
C9 N2 C10 111.5(4)
C39 N3 C37 121.6(3)
C39 N3 C38 120.9(3)
C37 N3 C38 110.5(3)
C46 N4 C47 114.4(4)
C46 N4 C45 112.8(4)
C47 N4 C45 111.0(3)
N1 C1 P4 114.3(3)
N1 C1 H1A 108.7
P4 C1 H1A 108.7
N1 C1 H1B 108.7
P4 C1 H1B 108.7
H1A C1 H1B 107.6
N1 C2 P1 111.7(3)
N1 C2 H2A 109.3
P1 C2 H2A 109.3
N1 C2 H2B 109.3
P1 C2 H2B 109.3
H2A C2 H2B 107.9
C8 C3 C4 120.7(5)
C8 C3 N1 121.7(5)
C4 C3 N1 117.6(5)
C5 C4 C3 116.6(6)
C5 C4 H4A 121.7
C3 C4 H4A 121.7
C6 C5 C4 122.6(6)
C6 C5 H5A 118.7
C4 C5 H5A 118.7
C5 C6 C7 120.0(6)
C5 C6 Br1 121.8(5)
C7 C6 Br1 118.2(6)
C6 C7 C8 118.7(7)
C6 C7 H7A 120.6
C8 C7 H7A 120.6
C3 C8 C7 121.2(7)
C3 C8 H8A 119.4
C7 C8 H8A 119.4
N2 C9 P1 114.8(3)
N2 C9 H9A 108.6
P1 C9 H9A 108.6
N2 C9 H9B 108.6
P1 C9 H9B 108.6
H9A C9 H9B 107.6
N2 C10 P4 111.0(3)
N2 C10 H10A 109.4
P4 C10 H10A 109.4
N2 C10 H10B 109.4
P4 C10 H10B 109.4
H10A C10 H10B 108.0
C16 C11 C12 119.8(5)
C16 C11 N2 120.0(4)
C12 C11 N2 120.1(4)
C13 C12 C11 120.8(5)
C13 C12 H12A 119.6
C11 C12 H12A 119.6
C12 C13 C14 119.0(4)
C12 C13 H13A 120.5
C14 C13 H13A 120.5
C13 C14 C15 122.1(5)
C13 C14 Br2 120.3(3)
C15 C14 Br2 117.4(4)
C14 C15 C16 118.5(5)
C14 C15 H15A 120.8
C16 C15 H15A 120.8
C11 C16 C15 119.7(4)
C11 C16 H16A 120.2
C15 C16 H16A 120.2
C18 C17 C21 108.0(4)
C18 C17 P1 127.6(4)
C21 C17 P1 124.2(4)
C18 C17 Fe1 70.2(3)
C21 C17 Fe1 69.2(3)
P1 C17 Fe1 121.6(2)
C17 C18 C19 106.1(5)
C17 C18 Fe1 69.1(3)
C19 C18 Fe1 68.1(3)
C17 C18 H18A 127.0
C19 C18 H18A 127.0
Fe1 C18 H18A 127.0
C20 C19 C18 109.9(5)
C20 C19 Fe1 71.6(4)
C18 C19 Fe1 70.8(3)
C20 C19 H19A 125.0
C18 C19 H19A 125.0
Fe1 C19 H19A 125.0
C19 C20 C21 107.6(5)
C19 C20 Fe1 68.5(4)
C21 C20 Fe1 68.9(3)
C19 C20 H20A 126.2
C21 C20 H20A 126.2
Fe1 C20 H20A 126.2
C20 C21 C17 108.4(5)
C20 C21 Fe1 70.8(3)
C17 C21 Fe1 69.7(3)
C20 C21 H21A 125.8
C17 C21 H21A 125.8
Fe1 C21 H21A 125.8
C23 C22 C26 107.7(7)
C23 C22 Fe1 70.2(4)
C26 C22 Fe1 68.6(4)
C23 C22 H22A 126.2
C26 C22 H22A 126.2
Fe1 C22 H22A 126.2
C22 C23 C24 108.3(5)
C22 C23 Fe1 69.8(3)
C24 C23 Fe1 70.1(4)
C22 C23 H23A 125.8
C24 C23 H23A 125.8
Fe1 C23 H23A 125.8
C25 C24 C23 110.1(7)
C25 C24 Fe1 69.2(4)
C23 C24 Fe1 69.8(4)
C25 C24 H24A 124.9
C23 C24 H24A 124.9
Fe1 C24 H24A 124.9
C24 C25 C26 106.5(7)
C24 C25 Fe1 71.0(4)
C26 C25 Fe1 68.6(4)
C24 C25 H25A 126.7
C26 C25 H25A 126.7
Fe1 C25 H25A 126.7
C22 C26 C25 107.3(7)
C22 C26 Fe1 70.3(4)
C25 C26 Fe1 69.3(4)
C22 C26 H26A 126.3
C25 C26 H26A 126.3
Fe1 C26 H26A 126.3
C31 C27 C28 107.9(4)
C31 C27 P2 126.3(3)
C28 C27 P2 125.7(4)
C31 C27 Fe2 68.1(2)
C28 C27 Fe2 69.8(2)
P2 C27 Fe2 124.6(2)
C29 C28 C27 106.8(4)
C29 C28 Fe2 68.9(3)
C27 C28 Fe2 69.3(3)
C29 C28 H28A 126.6
C27 C28 H28A 126.6
Fe2 C28 H28A 126.6
C30 C29 C28 108.6(4)
C30 C29 Fe2 69.8(3)
C28 C29 Fe2 70.7(3)
C30 C29 H29A 125.7
C28 C29 H29A 125.7
Fe2 C29 H29A 125.7
C31 C30 C29 109.4(4)
C31 C30 Fe2 69.2(3)
C29 C30 Fe2 70.0(3)
C31 C30 H30A 125.3
C29 C30 H30A 125.3
Fe2 C30 H30A 125.3
C30 C31 C27 107.2(4)
C30 C31 Fe2 70.4(3)
C27 C31 Fe2 70.7(2)
C30 C31 H31A 126.4
C27 C31 H31A 126.4
Fe2 C31 H31A 126.4
C33 C32 C36 107.0(5)
C33 C32 Fe2 69.9(3)
C36 C32 Fe2 70.1(3)
C33 C32 H32A 126.5
C36 C32 H32A 126.5
Fe2 C32 H32A 126.5
C34 C33 C32 110.4(5)
C34 C33 Fe2 70.9(3)
C32 C33 Fe2 69.9(3)
C34 C33 H33A 124.8
C32 C33 H33A 124.8
Fe2 C33 H33A 124.8
C33 C34 C35 108.4(5)
C33 C34 Fe2 70.2(3)
C35 C34 Fe2 69.7(3)
C33 C34 H34A 125.8
C35 C34 H34A 125.8
Fe2 C34 H34A 125.8
C36 C35 C34 105.3(5)
C36 C35 Fe2 69.5(3)
C34 C35 Fe2 68.3(3)
C36 C35 H35A 127.4
C34 C35 H35A 127.4
Fe2 C35 H35A 127.4
C35 C36 C32 109.0(5)
C35 C36 Fe2 70.4(3)
C32 C36 Fe2 69.0(3)
C35 C36 H36A 125.5
C32 C36 H36A 125.5
Fe2 C36 H36A 125.5
N3 C37 P2 112.6(3)
N3 C37 H37A 109.1
P2 C37 H37A 109.1
N3 C37 H37B 109.1
P2 C37 H37B 109.1
H37A C37 H37B 107.8
N3 C38 P3 114.0(3)
N3 C38 H38A 108.8
P3 C38 H38A 108.8
N3 C38 H38B 108.8
P3 C38 H38B 108.8
H38A C38 H38B 107.7
N3 C39 C44 123.3(4)
N3 C39 C40 119.3(4)
C44 C39 C40 117.4(4)
C39 C40 C41 119.8(4)
C39 C40 H40A 120.1
C41 C40 H40A 120.1
C42 C41 C40 120.9(5)
C42 C41 H41A 119.6
C40 C41 H41A 119.6
C43 C42 C41 120.6(5)
C43 C42 Br3 119.8(4)
C41 C42 Br3 119.5(4)
C42 C43 C44 119.8(4)
C42 C43 H43A 120.1
C44 C43 H43A 120.1
C39 C44 C43 121.4(4)
C39 C44 H44A 119.3
C43 C44 H44A 119.3
N4 C45 P2 114.3(3)
N4 C45 H45A 108.7
P2 C45 H45A 108.7
N4 C45 H45B 108.7
P2 C45 H45B 108.7
H45A C45 H45B 107.6
N4 C46 P3 112.0(3)
N4 C46 H46A 109.2
P3 C46 H46A 109.2
N4 C46 H46B 109.2
P3 C46 H46B 109.2
H46A C46 H46B 107.9
C52 C47 C48 118.2(5)
C52 C47 N4 124.4(5)
C48 C47 N4 117.3(5)
C49 C48 C47 120.5(6)
C49 C48 H48A 119.8
C47 C48 H48A 119.8
C48 C49 C50 119.0(6)
C48 C49 H49A 120.5
C50 C49 H49A 120.5
C51 C50 C49 122.0(6)
C51 C50 Br4 118.1(6)
C49 C50 Br4 119.9(5)
C50 C51 C52 120.0(7)
C50 C51 H51A 120.0
C52 C51 H51A 120.0
C47 C52 C51 119.9(6)
C47 C52 H52A 120.1
C51 C52 H52A 120.1
C57 C53 C54 109.4(4)
C57 C53 P3 123.9(4)
C54 C53 P3 126.2(4)
C57 C53 Fe3 70.2(3)
C54 C53 Fe3 69.0(3)
P3 C53 Fe3 120.6(3)
C53 C54 C55 105.6(5)
C53 C54 Fe3 69.6(3)
C55 C54 Fe3 69.7(3)
C53 C54 H54A 127.2
C55 C54 H54A 127.2
Fe3 C54 H54A 127.2
C56 C55 C54 109.1(4)
C56 C55 Fe3 69.8(3)
C54 C55 Fe3 68.7(3)
C56 C55 H55A 125.4
C54 C55 H55A 125.4
Fe3 C55 H55A 125.4
C55 C56 C57 108.3(5)
C55 C56 Fe3 69.8(3)
C57 C56 Fe3 69.9(3)
C55 C56 H56A 125.9
C57 C56 H56A 125.9
Fe3 C56 H56A 125.9
C53 C57 C56 107.5(5)
C53 C57 Fe3 69.2(3)
C56 C57 Fe3 69.3(3)
C53 C57 H57A 126.2
C56 C57 H57A 126.2
Fe3 C57 H57A 126.2
C59 C58 C62 108.7(6)
C59 C58 Fe3 70.5(3)
C62 C58 Fe3 69.3(3)
C59 C58 H58A 125.7
C62 C58 H58A 125.7
Fe3 C58 H58A 125.7
C58 C59 C60 107.6(5)
C58 C59 Fe3 69.5(3)
C60 C59 Fe3 70.3(3)
C58 C59 H59A 126.2
C60 C59 H59A 126.2
Fe3 C59 H59A 126.2
C59 C60 C61 107.4(6)
C59 C60 Fe3 69.8(3)
C61 C60 Fe3 68.1(3)
C59 C60 H60A 126.3
C61 C60 H60A 126.3
Fe3 C60 H60A 126.3
C62 C61 C60 109.3(5)
C62 C61 Fe3 70.8(3)
C60 C61 Fe3 70.9(3)
C62 C61 H61A 125.3
C60 C61 H61A 125.3
Fe3 C61 H61A 125.3
C61 C62 C58 107.0(5)
C61 C62 Fe3 69.6(3)
C58 C62 Fe3 69.6(3)
C61 C62 H62A 126.5
C58 C62 H62A 126.5
Fe3 C62 H62A 126.5
C67 C63 C64 106.8(4)
C67 C63 P4 125.8(4)
C64 C63 P4 127.4(4)
C67 C63 Fe4 69.1(3)
C64 C63 Fe4 69.0(3)
P4 C63 Fe4 127.5(2)
C65 C64 C63 106.8(5)
C65 C64 Fe4 69.6(3)
C63 C64 Fe4 69.8(3)
C65 C64 H64A 126.6
C63 C64 H64A 126.6
Fe4 C64 H64A 126.6
C66 C65 C64 109.6(5)
C66 C65 Fe4 70.4(3)
C64 C65 Fe4 69.5(3)
C66 C65 H65A 125.2
C64 C65 H65A 125.2
Fe4 C65 H65A 125.2
C65 C66 C67 107.4(5)
C65 C66 Fe4 69.9(3)
C67 C66 Fe4 69.2(3)
C65 C66 H66A 126.3
C67 C66 H66A 126.3
Fe4 C66 H66A 126.3
C63 C67 C66 109.4(5)
C63 C67 Fe4 70.5(3)
C66 C67 Fe4 70.2(3)
C63 C67 H67A 125.3
C66 C67 H67A 125.3
Fe4 C67 H67A 125.3
C69 C68 C72 107.7(6)
C69 C68 Fe4 69.3(4)
C72 C68 Fe4 70.1(4)
C69 C68 H68A 126.2
C72 C68 H68A 126.2
Fe4 C68 H68A 126.2
C70 C69 C68 108.9(6)
C70 C69 Fe4 70.5(3)
C68 C69 Fe4 70.1(4)
C70 C69 H69A 125.5
C68 C69 H69A 125.5
Fe4 C69 H69A 125.5
C69 C70 C71 108.8(5)
C69 C70 Fe4 70.3(3)
C71 C70 Fe4 70.6(3)
C69 C70 H70A 125.6
C71 C70 H70A 125.6
Fe4 C70 H70A 125.6
C72 C71 C70 107.0(6)
C72 C71 Fe4 69.8(3)
C70 C71 Fe4 67.8(3)
C72 C71 H71A 126.5
C70 C71 H71A 126.5
Fe4 C71 H71A 126.5
C71 C72 C68 107.6(5)
C71 C72 Fe4 70.7(3)
C68 C72 Fe4 68.7(3)
C71 C72 H72A 126.2
C68 C72 H72A 126.2
Fe4 C72 H72A 126.2
F1' B1 F4 113.0(5)
F1' B1 F2 49.8(5)
F4 B1 F2 113.8(5)
F1' B1 F4' 112.9(6)
F4 B1 F4' 26.2(4)
F2 B1 F4' 135.4(5)
F1' B1 F3' 120.3(6)
F4 B1 F3' 124.9(5)
F2 B1 F3' 110.4(5)
F4' B1 F3' 112.7(6)
F1' B1 F3 134.9(5)
F4 B1 F3 111.7(5)
F2 B1 F3 114.4(5)
F4' B1 F3 104.5(5)
F3' B1 F3 15.5(5)
F1' B1 F2' 103.5(6)
F4 B1 F2' 77.9(5)
F2 B1 F2' 56.8(5)
F4' B1 F2' 103.3(6)
F3' B1 F2' 101.3(6)
F3 B1 F2' 91.0(6)
F1' B1 F1 54.1(5)
F4 B1 F1 109.3(5)
F2 B1 F1 101.7(5)
F4' B1 F1 87.9(5)
F3' B1 F1 91.8(5)
F3 B1 F1 105.0(5)
F2' B1 F1 157.6(6)
F5 B2 F8 111.5(5)
F5 B2 F6 110.3(5)
F8 B2 F6 109.6(6)
F5 B2 F7 104.8(6)
F8 B2 F7 111.6(5)
F6 B2 F7 108.9(6)
F8' B2' F5' 118.6(9)
F8' B2' F6' 102.0(9)
F5' B2' F6' 108.2(8)
F8' B2' F7' 108.2(8)
F5' B2' F7' 119.8(9)
F6' B2' F7' 96.0(8)

loop_
_geom_bond_atom_site_label_1
_geom_bond_atom_site_label_2
_geom_bond_distance
Ni1 P4 2.2489(15)
Ni1 P2 2.2588(15)
Ni1 P1 2.2635(17)
Ni1 P3 2.2724(17)
Br1 C6 1.904(6)
Br2 C14 1.942(5)
Br3 C42 1.919(6)
Br4 C50 1.914(6)
Fe1 C19 2.037(6)
Fe1 C26 2.050(7)
Fe1 C21 2.053(5)
Fe1 C17 2.059(4)
Fe1 C25 2.060(7)
Fe1 C18 2.073(5)
Fe1 C22 2.073(7)
Fe1 C20 2.077(6)
Fe1 C23 2.078(5)
Fe1 C24 2.083(7)
Fe2 C31 2.048(4)
Fe2 C33 2.052(6)
Fe2 C32 2.052(6)
Fe2 C34 2.060(5)
Fe2 C30 2.064(5)
Fe2 C29 2.066(5)
Fe2 C36 2.067(6)
Fe2 C35 2.078(5)
Fe2 C27 2.082(4)
Fe2 C28 2.090(5)
Fe3 C54 2.046(5)
Fe3 C61 2.047(6)
Fe3 C53 2.054(5)
Fe3 C56 2.058(6)
Fe3 C55 2.058(5)
Fe3 C62 2.063(6)
Fe3 C58 2.067(6)
Fe3 C57 2.067(5)
Fe3 C59 2.079(5)
Fe3 C60 2.085(6)
Fe4 C67 2.045(6)
Fe4 C69 2.052(6)
Fe4 C64 2.052(5)
Fe4 C65 2.053(6)
Fe4 C70 2.054(5)
Fe4 C66 2.059(6)
Fe4 C68 2.062(7)
Fe4 C63 2.064(5)
Fe4 C72 2.081(6)
Fe4 C71 2.092(6)
P1 C17 1.802(4)
P1 C9 1.853(6)
P1 C2 1.884(5)
P2 C27 1.800(4)
P2 C45 1.846(5)
P2 C37 1.858(5)
P3 C53 1.816(4)
P3 C46 1.865(5)
P3 C38 1.866(5)
P4 C63 1.791(4)
P4 C1 1.862(5)
P4 C10 1.896(5)
N1 C1 1.438(6)
N1 C2 1.449(6)
N1 C3 1.461(6)
N2 C11 1.436(6)
N2 C9 1.464(6)
N2 C10 1.474(5)
N3 C39 1.396(6)
N3 C37 1.451(5)
N3 C38 1.474(6)
N4 C46 1.444(6)
N4 C47 1.453(6)
N4 C45 1.467(5)
C1 H1A 0.9900
C1 H1B 0.9900
C2 H2A 0.9900
C2 H2B 0.9900
C3 C8 1.348(9)
C3 C4 1.417(8)
C4 C5 1.409(8)
C4 H4A 0.9500
C5 C6 1.356(10)
C5 H5A 0.9500
C6 C7 1.377(10)
C7 C8 1.416(10)
C7 H7A 0.9500
C8 H8A 0.9500
C9 H9A 0.9900
C9 H9B 0.9900
C10 H10A 0.9900
C10 H10B 0.9900
C11 C16 1.367(7)
C11 C12 1.402(6)
C12 C13 1.371(8)
C12 H12A 0.9500
C13 C14 1.372(7)
C13 H13A 0.9500
C14 C15 1.373(6)
C15 C16 1.421(7)
C15 H15A 0.9500
C16 H16A 0.9500
C17 C18 1.438(7)
C17 C21 1.443(8)
C18 C19 1.445(8)
C18 H18A 1.0000
C19 C20 1.406(10)
C19 H19A 1.0000
C20 C21 1.422(7)
C20 H20A 1.0000
C21 H21A 1.0000
C22 C23 1.423(9)
C22 C26 1.450(11)
C22 H22A 1.0000
C23 C24 1.425(10)
C23 H23A 1.0000
C24 C25 1.409(10)
C24 H24A 1.0000
C25 C26 1.477(15)
C25 H25A 1.0000
C26 H26A 1.0000
C27 C31 1.452(7)
C27 C28 1.457(6)
C28 C29 1.434(6)
C28 H28A 1.0000
C29 C30 1.421(8)
C29 H29A 1.0000
C30 C31 1.419(6)
C30 H30A 1.0000
C31 H31A 1.0000
C32 C33 1.410(8)
C32 C36 1.440(9)
C32 H32A 1.0000
C33 C34 1.368(9)
C33 H33A 1.0000
C34 C35 1.484(7)
C34 H34A 1.0000
C35 C36 1.421(7)
C35 H35A 1.0000
C36 H36A 1.0000
C37 H37A 0.9900
C37 H37B 0.9900
C38 H38A 0.9900
C38 H38B 0.9900
C39 C44 1.401(6)
C39 C40 1.407(7)
C40 C41 1.411(8)
C40 H40A 0.9500
C41 C42 1.361(7)
C41 H41A 0.9500
C42 C43 1.361(7)
C43 C44 1.401(7)
C43 H43A 0.9500
C44 H44A 0.9500
C45 H45A 0.9900
C45 H45B 0.9900
C46 H46A 0.9900
C46 H46B 0.9900
C47 C52 1.365(8)
C47 C48 1.431(8)
C48 C49 1.366(8)
C48 H48A 0.9500
C49 C50 1.384(11)
C49 H49A 0.9500
C50 C51 1.328(11)
C51 C52 1.419(9)
C51 H51A 0.9500
C52 H52A 0.9500
C53 C57 1.431(8)
C53 C54 1.448(7)
C54 C55 1.456(7)
C54 H54A 1.0000
C55 C56 1.421(9)
C55 H55A 1.0000
C56 C57 1.437(7)
C56 H56A 1.0000
C57 H57A 1.0000
C58 C59 1.420(8)
C58 C62 1.449(8)
C58 H58A 1.0000
C59 C60 1.420(8)
C59 H59A 1.0000
C60 C61 1.447(9)
C60 H60A 1.0000
C61 C62 1.391(10)
C61 H61A 1.0000
C62 H62A 1.0000
C63 C67 1.419(7)
C63 C64 1.450(7)
C64 C65 1.435(7)
C64 H64A 1.0000
C65 C66 1.397(9)
C65 H65A 1.0000
C66 C67 1.424(7)
C66 H66A 1.0000
C67 H67A 1.0000
C68 C69 1.426(8)
C68 C72 1.459(11)
C68 H68A 1.0000
C69 C70 1.378(9)
C69 H69A 1.0000
C70 C71 1.472(8)
C70 H70A 1.0000
C71 C72 1.410(9)
C71 H71A 1.0000
C72 H72A 1.0000
B1 F1' 1.330(7)
B1 F4 1.351(6)
B1 F2 1.356(6)
B1 F4' 1.362(6)
B1 F3' 1.365(7)
B1 F3 1.368(6)
B1 F2' 1.417(7)
B1 F1 1.423(7)
B2 F5 1.373(6)
B2 F8 1.379(6)
B2 F6 1.379(7)
B2 F7 1.380(7)
B2' F8' 1.363(8)
B2' F5' 1.364(8)
B2' F6' 1.364(8)
B2' F7' 1.371(8)

loop_
_platon_squeeze_void_nr
_platon_squeeze_void_average_x
_platon_squeeze_void_average_y
_platon_squeeze_void_average_z
_platon_squeeze_void_volume
_platon_squeeze_void_count_electrons
_platon_squeeze_void_content
1 0.000 0.000 0.000 217 68 ' '
2 0.000 0.000 0.500 201 59 ' '
3 0.500 0.500 1.000 201 58 ' '
4 0.500 0.500 0.500 217 68 ' '
